data_4060787
loop_
_publ_author_name
'Skelton, Brian W.'

_journal_name_full Organometallics
_journal_paper_doi 10.1021/om010727b
_journal_year 2002
_chemical_formula_sum 'C32 H34 O4 P2 Pd'
_chemical_formula_weight 650.93
_space_group_IT_number 2
_symmetry_cell_setting triclinic
_symmetry_space_group_name_Hall '-P 1'
_symmetry_space_group_name_H-M 'P -1'
_cell_angle_alpha 104.450(2)
_cell_angle_beta 90.800(3)
_cell_angle_gamma 94.480(3)
_cell_formula_units_Z 2
_cell_length_a 8.191(5)
_cell_length_b 13.173(2)
_cell_length_c 14.404(4)
_cell_measurement_temperature 293(2)
_cell_volume 1499.5(12)
_diffrn_ambient_temperature 293(2)
_exptl_crystal_density_diffrn 1.442
_refine_ls_R_factor_obs 0.0462
_refine_ls_wR_factor_obs 0.1087
_cod_depositor_comments
;
The following automatic conversions were performed:
'_symmetry_cell_setting' value 'Triclinic' changed to 'triclinic'
according to '/home/saulius/struct/CIF-dictionaries/cif_core.dic'
dictionary named 'cif_core.dic' version 2.4.1 from 2010-06-29.

Automatic conversion script
Id: cif_fix_enum 1527 2010-12-29 10:47:43Z saulius 
;
_cod_database_code 4060787

loop_
_symmetry_equiv_pos_as_xyz
'x, y, z'
'-x, -y, -z'

loop_
_atom_site_aniso_label
_atom_site_aniso_U_11
_atom_site_aniso_U_22
_atom_site_aniso_U_33
_atom_site_aniso_U_23
_atom_site_aniso_U_13
_atom_site_aniso_U_12
Pd1 0.02094(19) 0.0400(2) 0.0317(2) 0.00573(16) 0.00574(14) 0.00013(14)
P1 0.0270(6) 0.0333(7) 0.0294(7) 0.0034(5) 0.0072(5) -0.0017(5)
P2 0.0261(6) 0.0399(7) 0.0260(6) 0.0043(5) 0.0063(5) -0.0013(5)
O1 0.0268(17) 0.046(2) 0.047(2) 0.0041(17) 0.0074(16) -0.0030(16)
O2 0.033(2) 0.065(3) 0.069(3) 0.003(2) 0.0132(19) -0.0144(18)
O3 0.0346(19) 0.069(3) 0.043(2) 0.021(2) -0.0002(17) 0.0080(19)
O4 0.053(3) 0.067(3) 0.091(4) 0.018(3) 0.026(3) 0.016(2)
C1 0.025(3) 0.058(4) 0.040(3) 0.009(3) 0.000(2) 0.005(2)
C2 0.039(3) 0.064(4) 0.051(4) -0.012(3) 0.003(3) 0.005(3)
C3 0.032(3) 0.069(4) 0.075(5) 0.037(4) 0.005(3) 0.003(3)
C4 0.070(5) 0.145(8) 0.114(7) 0.089(7) 0.017(5) 0.030(5)
C5 0.024(2) 0.047(3) 0.032(3) 0.006(2) 0.004(2) -0.002(2)
C6 0.027(2) 0.043(3) 0.031(3) 0.003(2) 0.006(2) -0.009(2)
C7 0.038(3) 0.076(4) 0.039(3) 0.016(3) -0.002(2) -0.002(3)
C8 0.057(4) 0.050(3) 0.042(3) -0.006(3) 0.007(3) -0.012(3)
C2,1 0.070(4) 0.046(3) 0.058(4) 0.021(3) 0.020(3) 0.001(3)
C3,1 0.094(5) 0.056(4) 0.061(4) 0.022(3) 0.009(4) -0.009(4)
C41 0.105(6) 0.038(4) 0.075(5) 0.018(3) -0.025(4) -0.004(4)
C5,1 0.077(5) 0.044(4) 0.117(7) 0.006(4) -0.009(5) 0.017(4)
C6,1 0.054(4) 0.044(4) 0.086(5) 0.001(3) 0.018(3) 0.006(3)
C11 0.040(3) 0.035(3) 0.038(3) 0.005(2) 0.002(2) -0.002(2)
C2,2 0.034(3) 0.053(3) 0.033(3) 0.006(2) 0.004(2) 0.004(2)
C3,2 0.046(3) 0.066(4) 0.046(3) 0.003(3) 0.010(3) 0.024(3)
C42 0.051(3) 0.050(3) 0.041(3) -0.001(3) 0.016(3) 0.009(3)
C5,2 0.044(3) 0.060(4) 0.034(3) 0.004(3) 0.004(2) -0.008(3)
C6,2 0.032(3) 0.058(4) 0.035(3) 0.002(3) 0.004(2) 0.005(2)
C12 0.027(2) 0.034(3) 0.029(2) 0.005(2) 0.0097(19) -0.0019(19)
C2,3 0.048(3) 0.058(4) 0.040(3) 0.012(3) 0.012(3) -0.010(3)
C3,3 0.075(4) 0.062(4) 0.049(4) 0.016(3) 0.011(3) -0.024(4)
C43 0.113(6) 0.051(4) 0.053(4) 0.020(3) 0.000(4) -0.012(4)
C5,3 0.080(5) 0.051(4) 0.059(4) 0.013(3) 0.005(3) 0.015(3)
C6,3 0.045(3) 0.053(4) 0.043(3) 0.013(3) 0.002(3) 0.003(3)
C13 0.038(3) 0.045(3) 0.022(2) 0.008(2) 0.005(2) -0.003(2)
C2,4 0.050(3) 0.058(4) 0.050(4) 0.003(3) 0.015(3) 0.007(3)
C3,4 0.075(5) 0.061(4) 0.070(5) 0.001(4) 0.039(4) 0.018(3)
C44 0.067(4) 0.073(5) 0.050(4) -0.018(3) 0.034(3) -0.013(4)
C5,4 0.071(4) 0.092(5) 0.034(3) -0.001(3) 0.010(3) -0.013(4)
C6,4 0.045(3) 0.081(4) 0.038(3) 0.008(3) 0.009(3) 0.000(3)
C14 0.031(3) 0.046(3) 0.036(3) 0.003(2) 0.010(2) -0.007(2)

loop_
_atom_site_label
_atom_site_type_symbol
_atom_site_fract_x
_atom_site_fract_y
_atom_site_fract_z
_atom_site_U_iso_or_equiv
_atom_site_thermal_displace_type
_atom_site_occupancy
_atom_site_calc_flag
_atom_site_refinement_flags
_atom_site_disorder_group
Pd1 Pd 0.17271(4) 0.23136(3) 0.23780(3) 0.03154(14) Uani 1 d . .
P1 P 0.41223(14) 0.30552(10) 0.20742(9) 0.0309(3) Uani 1 d . .
P2 P 0.30720(14) 0.19379(10) 0.35829(9) 0.0315(3) Uani 1 d . .
O1 O -0.0462(4) 0.1598(3) 0.2698(3) 0.0413(9) Uani 1 d . .
O2 O -0.2328(4) 0.0274(3) 0.2526(3) 0.0590(11) Uani 1 d . .
O3 O 0.0693(4) 0.2616(3) 0.1161(3) 0.0477(9) Uani 1 d . .
O4 O -0.0778(5) 0.3865(4) 0.1969(4) 0.0698(13) Uani 1 d . .
C1 C -0.1027(6) 0.0651(5) 0.2310(4) 0.0415(13) Uani 1 d . .
C2 C -0.0051(7) -0.0004(5) 0.1538(4) 0.0560(16) Uani 1 d . .
H2A H 0.0554 0.0447 0.1209 0.078(6) Uiso 1 calc R .
H2B H -0.0782 -0.0501 0.1089 0.078(6) Uiso 1 calc R .
H2C H 0.0697 -0.0374 0.1823 0.078(6) Uiso 1 calc R .
C3 C -0.0245(7) 0.3362(5) 0.1235(5) 0.0553(16) Uani 1 d . .
C4 C -0.0617(9) 0.3586(8) 0.0278(6) 0.098(3) Uani 1 d . .
H4A H -0.1683 0.3843 0.0283 0.078(6) Uiso 1 calc R .
H4B H -0.0597 0.2950 -0.0223 0.078(6) Uiso 1 calc R .
H4C H 0.0191 0.4106 0.0165 0.078(6) Uiso 1 calc R .
C5 C 0.5292(5) 0.2226(4) 0.3473(3) 0.0353(11) Uani 1 d . .
H5 H 0.5621 0.1648 0.2957 0.032(9) Uiso 1 calc R .
C6 C 0.5563(6) 0.3212(4) 0.3093(3) 0.0355(11) Uani 1 d . .
H6 H 0.6680 0.3246 0.2861 0.032(9) Uiso 1 calc R .
C7 C 0.6373(7) 0.2225(5) 0.4339(4) 0.0508(15) Uani 1 d . .
H7A H 0.7503 0.2302 0.4182 0.078(6) Uiso 1 calc R .
H7B H 0.6151 0.1574 0.4516 0.078(6) Uiso 1 calc R .
H7C H 0.6145 0.2800 0.4865 0.078(6) Uiso 1 calc R .
C8 C 0.5348(7) 0.4232(4) 0.3843(4) 0.0537(15) Uani 1 d . .
H8A H 0.6054 0.4278 0.4393 0.078(6) Uiso 1 calc R .
H8B H 0.4230 0.4240 0.4033 0.078(6) Uiso 1 calc R .
H8C H 0.5626 0.4820 0.3577 0.078(6) Uiso 1 calc R .
C2,1 C 0.5451(4) 0.4681(3) 0.1357(3) 0.0566(16) Uani 1 d G .
H2,1 H 0.6313 0.4262 0.1179 0.068 Uiso 1 calc R .
C3,1 C 0.5486(5) 0.5665(3) 0.1163(3) 0.0701(19) Uani 1 d G .
H3,1 H 0.6373 0.5904 0.0856 0.084 Uiso 1 calc R .
C41 C 0.4197(6) 0.6291(2) 0.1428(3) 0.073(2) Uani 1 d G .
H4,1 H 0.4221 0.6949 0.1299 0.088 Uiso 1 calc R .
C5,1 C 0.2872(5) 0.5934(3) 0.1888(4) 0.081(2) Uani 1 d G .
H5,1 H 0.2010 0.6353 0.2065 0.098 Uiso 1 calc R .
C6,1 C 0.2836(4) 0.4950(3) 0.2081(3) 0.0637(18) Uani 1 d G .
H6,1 H 0.1950 0.4711 0.2388 0.076 Uiso 1 calc R .
C11 C 0.4126(4) 0.4324(2) 0.1816(3) 0.0384(12) Uani 1 d G .
C2,2 C 0.6464(3) 0.1833(3) 0.10307(19) 0.0412(12) Uani 1 d G .
H2,2 H 0.7126 0.2023 0.1587 0.049 Uiso 1 calc R .
C3,2 C 0.7017(3) 0.1178(3) 0.0204(2) 0.0537(15) Uani 1 d G .
H3,2 H 0.8049 0.0929 0.0207 0.064 Uiso 1 calc R .
C42 C 0.6028(4) 0.0894(3) -0.06276(19) 0.0494(14) Uani 1 d G .
H4,2 H 0.6398 0.0455 -0.1181 0.059 Uiso 1 calc R .
C5,2 C 0.4486(4) 0.1265(3) -0.06319(18) 0.0479(14) Uani 1 d G .
H5,2 H 0.3824 0.1075 -0.1188 0.057 Uiso 1 calc R .
C6,2 C 0.3933(3) 0.1920(3) 0.0195(2) 0.0434(13) Uani 1 d G .
H6,2 H 0.2901 0.2169 0.0192 0.052 Uiso 1 calc R .
C12 C 0.4922(3) 0.2204(2) 0.10264(18) 0.0305(10) Uani 1 d G .
C2,3 C 0.1290(4) 0.0224(3) 0.3914(3) 0.0495(14) Uani 1 d G .
H2,3 H 0.0505 0.0695 0.4125 0.059 Uiso 1 calc R .
C3,3 C 0.0962(4) -0.0833(3) 0.3897(3) 0.0630(18) Uani 1 d G .
H3,3 H -0.0042 -0.1067 0.4096 0.076 Uiso 1 calc R .
C43 C 0.2134(6) -0.1538(2) 0.3582(3) 0.072(2) Uani 1 d G .
H4,3 H 0.1915 -0.2244 0.3570 0.087 Uiso 1 calc R .
C5,3 C 0.3634(5) -0.1187(3) 0.3284(3) 0.0627(17) Uani 1 d G .
H5,3 H 0.4419 -0.1659 0.3073 0.075 Uiso 1 calc R .
C6,3 C 0.3962(3) -0.0131(3) 0.3301(3) 0.0468(13) Uani 1 d G .
H6,3 H 0.4966 0.0104 0.3102 0.056 Uiso 1 calc R .
C13 C 0.2790(4) 0.0574(2) 0.3616(2) 0.0354(11) Uani 1 d G .
C2,4 C 0.1273(4) 0.3409(3) 0.4772(2) 0.0546(15) Uani 1 d G .
H2,4 H 0.0882 0.3541 0.4208 0.065 Uiso 1 calc R .
C3,4 C 0.0766(5) 0.3975(3) 0.5653(3) 0.070(2) Uani 1 d G .
H3,4 H 0.0035 0.4487 0.5679 0.084 Uiso 1 calc R .
C44 C 0.1351(5) 0.3778(3) 0.6496(2) 0.070(2) Uani 1 d G .
H4,4 H 0.1012 0.4157 0.7085 0.084 Uiso 1 calc R .
C5,4 C 0.2444(5) 0.3013(4) 0.6457(2) 0.070(2) Uani 1 d G .
H5,4 H 0.2835 0.2881 0.7021 0.084 Uiso 1 calc R .
C6,4 C 0.2951(4) 0.2446(3) 0.5575(3) 0.0558(16) Uani 1 d G .
H6,4 H 0.3682 0.1935 0.5549 0.067 Uiso 1 calc R .
C14 C 0.2366(4) 0.2644(3) 0.47327(19) 0.0395(12) Uani 1 d G .

loop_
_geom_bond_atom_site_label_1
_geom_bond_atom_site_label_2
_geom_bond_distance
_geom_bond_site_symmetry_2
_geom_bond_publ_flag
Pd1 O1 2.072(3) . ?
Pd1 O3 2.075(4) . ?
Pd1 P2 2.2207(15) . ?
Pd1 P1 2.2210(16) . ?
P1 C11 1.800(3) . ?
P1 C12 1.806(2) . ?
P1 C6 1.831(5) . ?
P2 C13 1.806(3) . ?
P2 C14 1.812(3) . ?
P2 C5 1.846(5) . ?
O1 C1 1.279(6) . ?
O2 C1 1.218(6) . ?
O3 C3 1.278(7) . ?
O4 C3 1.207(7) . ?
C1 C2 1.509(7) . ?
C3 C4 1.512(9) . ?
C5 C7 1.520(7) . ?
C5 C6 1.532(7) . ?
C6 C8 1.524(7) . ?
C2,1 C3,1 1.3900 . ?
C2,1 C11 1.3900 . ?
C3,1 C41 1.3900 . ?
C41 C5,1 1.3900 . ?
C5,1 C6,1 1.3900 . ?
C6,1 C11 1.3900 . ?
C2,2 C3,2 1.3900 . ?
C2,2 C12 1.3900 . ?
C3,2 C42 1.3900 . ?
C42 C5,2 1.3900 . ?
C5,2 C6,2 1.3900 . ?
C6,2 C12 1.3900 . ?
C2,3 C3,3 1.3900 . ?
C2,3 C13 1.3900 . ?
C3,3 C43 1.3900 . ?
C43 C5,3 1.3900 . ?
C5,3 C6,3 1.3900 . ?
C6,3 C13 1.3900 . ?
C2,4 C3,4 1.3900 . ?
C2,4 C14 1.3900 . ?
C3,4 C44 1.3900 . ?
C44 C5,4 1.3900 . ?
C5,4 C6,4 1.3900 . ?
C6,4 C14 1.3900 . ?
